data_8000416
loop_
_publ_author_name
'Chu, Lu-Lu'
'Zhang, Tie'
'Zhang, Wan-Ying'
'Shi, Ping-Ping'
'Gao, Ji-Xing'
'Ye, Qiong'
'Fu, Da-Wei'

_publ_section_title
;
 Three-Dimensional Metal-Free Molecular Perovskite with a Thermally
 Induced Switchable Dielectric Response.
;
_journal_name_full 'The journal of physical chemistry letters'
_journal_page_first 1668
_journal_page_last 1674
_journal_paper_doi 10.1021/acs.jpclett.9b03556
_journal_year 2020
_chemical_formula_sum 'C16 H0 B8 F32 N5.33 Rb2.67'
_chemical_formula_weight 1189.28
_space_group_crystal_system cubic
_space_group_IT_number 226
_space_group_name_Hall '-F 4a 2 3'
_space_group_name_H-M_alt 'F m -3 c'
_audit_creation_method SHELXL-2014/7
_cell_angle_alpha 90
_cell_angle_beta 90
_cell_angle_gamma 90
_cell_formula_units_Z 3
_cell_length_a 14.3410(5)
_cell_length_b 14.3410(5)
_cell_length_c 14.3410(5)
_cell_measurement_reflns_used 644
_cell_measurement_temperature 348(2)
_cell_measurement_theta_max 29.9410
_cell_measurement_theta_min 2.8420
_cell_volume 2949.43(18)
_computing_structure_refinement 'SHELXL-2014/7 (Sheldrick, 2014)'
_diffrn_ambient_temperature 348(2)
_diffrn_measured_fraction_theta_full 1.000
_diffrn_measured_fraction_theta_max 0.982
_diffrn_measurement_device_type 'XtaLAB Synergy R, DW system, HyPix'
_diffrn_radiation_type MoK\a
_diffrn_radiation_wavelength 0.71073
_diffrn_reflns_av_R_equivalents 0.0132
_diffrn_reflns_av_unetI/netI 0.0128
_diffrn_reflns_Laue_measured_fraction_full 1.000
_diffrn_reflns_Laue_measured_fraction_max 0.982
_diffrn_reflns_limit_h_max 16
_diffrn_reflns_limit_h_min -7
_diffrn_reflns_limit_k_max 12
_diffrn_reflns_limit_k_min -18
_diffrn_reflns_limit_l_max 17
_diffrn_reflns_limit_l_min -17
_diffrn_reflns_number 906
_diffrn_reflns_point_group_measured_fraction_full 1.000
_diffrn_reflns_point_group_measured_fraction_max 0.982
_diffrn_reflns_theta_full 25.242
_diffrn_reflns_theta_max 27.490
_diffrn_reflns_theta_min 2.841
_exptl_absorpt_coefficient_mu 3.484
_exptl_crystal_density_diffrn 2.009
_exptl_crystal_description block
_exptl_crystal_F_000 1680
_refine_diff_density_max 0.755
_refine_diff_density_min -0.509
_refine_diff_density_rms 0.129
_refine_ls_extinction_method none
_refine_ls_goodness_of_fit_ref 1.167
_refine_ls_hydrogen_treatment undef
_refine_ls_matrix_type full
_refine_ls_number_parameters 16
_refine_ls_number_reflns 165
_refine_ls_number_restraints 2
_refine_ls_restrained_S_all 1.172
_refine_ls_R_factor_all 0.0543
_refine_ls_R_factor_gt 0.0514
_refine_ls_shift/su_max 0.000
_refine_ls_shift/su_mean 0.000
_refine_ls_structure_factor_coef Fsqd
_refine_ls_weighting_details 'w=1/[\s^2^(Fo^2^)+(0.1091P)^2^] where P=(Fo^2^+2Fc^2^)/3'
_refine_ls_weighting_scheme calc
_refine_ls_wR_factor_gt 0.1310
_refine_ls_wR_factor_ref 0.1340
_reflns_Friedel_coverage 0.000
_reflns_number_gt 148
_reflns_number_total 165
_reflns_threshold_expression 'I > 2\s(I)'
_cod_data_source_file jz9b03556_si_005.cif
_cod_data_source_block 1
_cod_depositor_comments 'Adding full bibliography for 8000416--8000419.cif.'
_cod_original_cell_volume 2949.4(3)
_cod_original_sg_symbol_Hall '-F 4c 2 3'
_cod_database_code 8000416
_shelx_shelxl_version_number 2014/7
_shelx_space_group_comment
;
The symmetry employed for this shelxl refinement is uniquely defined
by the following loop, which should always be used as a source of
symmetry information in preference to the above space-group names.
They are only intended as comments.
;

loop_
_space_group_symop_operation_xyz
'x, y, z'
'-y, x, z+1/2'
'-x, -y, z'
'y, -x, z+1/2'
'x, -y, -z'
'y, x, -z+1/2'
'-x, y, -z'
'-y, -x, -z+1/2'
'z, x, y'
'-x, z, y+1/2'
'-z, -x, y'
'x, -z, y+1/2'
'z, -x, -y'
'x, z, -y+1/2'
'-z, x, -y'
'-x, -z, -y+1/2'
'y, z, x'
'-z+1/2, -y, -x'
'-z+1/2, y, x'
'z+1/2, y, -x'
'z+1/2, -y, x'
'y, -z+1/2, -x+1/2'
'-y, -z+1/2, x+1/2'
'-y, z+1/2, -x+1/2'
'x, y+1/2, z+1/2'
'-y, x+1/2, z+1'
'-x, -y+1/2, z+1/2'
'y, -x+1/2, z+1'
'x, -y+1/2, -z+1/2'
'y, x+1/2, -z+1'
'-x, y+1/2, -z+1/2'
'-y, -x+1/2, -z+1'
'z, x+1/2, y+1/2'
'-x, z+1/2, y+1'
'-z, -x+1/2, y+1/2'
'x, -z+1/2, y+1'
'z, -x+1/2, -y+1/2'
'x, z+1/2, -y+1'
'-z, x+1/2, -y+1/2'
'-x, -z+1/2, -y+1'
'y, z+1/2, x+1/2'
'-z+1/2, -y+1/2, -x+1/2'
'-z+1/2, y+1/2, x+1/2'
'z+1/2, y+1/2, -x+1/2'
'z+1/2, -y+1/2, x+1/2'
'y, -z+1, -x+1'
'-y, -z+1, x+1'
'-y, z+1, -x+1'
'x+1/2, y, z+1/2'
'-y+1/2, x, z+1'
'-x+1/2, -y, z+1/2'
'y+1/2, -x, z+1'
'x+1/2, -y, -z+1/2'
'y+1/2, x, -z+1'
'-x+1/2, y, -z+1/2'
'-y+1/2, -x, -z+1'
'z+1/2, x, y+1/2'
'-x+1/2, z, y+1'
'-z+1/2, -x, y+1/2'
'x+1/2, -z, y+1'
'z+1/2, -x, -y+1/2'
'x+1/2, z, -y+1'
'-z+1/2, x, -y+1/2'
'-x+1/2, -z, -y+1'
'y+1/2, z, x+1/2'
'-z+1, -y, -x+1/2'
'-z+1, y, x+1/2'
'z+1, y, -x+1/2'
'z+1, -y, x+1/2'
'y+1/2, -z+1/2, -x+1'
'-y+1/2, -z+1/2, x+1'
'-y+1/2, z+1/2, -x+1'
'x+1/2, y+1/2, z'
'-y+1/2, x+1/2, z+1/2'
'-x+1/2, -y+1/2, z'
'y+1/2, -x+1/2, z+1/2'
'x+1/2, -y+1/2, -z'
'y+1/2, x+1/2, -z+1/2'
'-x+1/2, y+1/2, -z'
'-y+1/2, -x+1/2, -z+1/2'
'z+1/2, x+1/2, y'
'-x+1/2, z+1/2, y+1/2'
'-z+1/2, -x+1/2, y'
'x+1/2, -z+1/2, y+1/2'
'z+1/2, -x+1/2, -y'
'x+1/2, z+1/2, -y+1/2'
'-z+1/2, x+1/2, -y'
'-x+1/2, -z+1/2, -y+1/2'
'y+1/2, z+1/2, x'
'-z+1, -y+1/2, -x'
'-z+1, y+1/2, x'
'z+1, y+1/2, -x'
'z+1, -y+1/2, x'
'y+1/2, -z+1, -x+1/2'
'-y+1/2, -z+1, x+1/2'
'-y+1/2, z+1, -x+1/2'
'-x, -y, -z'
'y, -x, -z-1/2'
'x, y, -z'
'-y, x, -z-1/2'
'-x, y, z'
'-y, -x, z-1/2'
'x, -y, z'
'y, x, z-1/2'
'-z, -x, -y'
'x, -z, -y-1/2'
'z, x, -y'
'-x, z, -y-1/2'
'-z, x, y'
'-x, -z, y-1/2'
'z, -x, y'
'x, z, y-1/2'
'-y, -z, -x'
'z-1/2, y, x'
'z-1/2, -y, -x'
'-z-1/2, -y, x'
'-z-1/2, y, -x'
'-y, z-1/2, x-1/2'
'y, z-1/2, -x-1/2'
'y, -z-1/2, x-1/2'
'-x, -y+1/2, -z+1/2'
'y, -x+1/2, -z'
'x, y+1/2, -z+1/2'
'-y, x+1/2, -z'
'-x, y+1/2, z+1/2'
'-y, -x+1/2, z'
'x, -y+1/2, z+1/2'
'y, x+1/2, z'
'-z, -x+1/2, -y+1/2'
'x, -z+1/2, -y'
'z, x+1/2, -y+1/2'
'-x, z+1/2, -y'
'-z, x+1/2, y+1/2'
'-x, -z+1/2, y'
'z, -x+1/2, y+1/2'
'x, z+1/2, y'
'-y, -z+1/2, -x+1/2'
'z-1/2, y+1/2, x+1/2'
'z-1/2, -y+1/2, -x+1/2'
'-z-1/2, -y+1/2, x+1/2'
'-z-1/2, y+1/2, -x+1/2'
'-y, z, x'
'y, z, -x'
'y, -z, x'
'-x+1/2, -y, -z+1/2'
'y+1/2, -x, -z'
'x+1/2, y, -z+1/2'
'-y+1/2, x, -z'
'-x+1/2, y, z+1/2'
'-y+1/2, -x, z'
'x+1/2, -y, z+1/2'
'y+1/2, x, z'
'-z+1/2, -x, -y+1/2'
'x+1/2, -z, -y'
'z+1/2, x, -y+1/2'
'-x+1/2, z, -y'
'-z+1/2, x, y+1/2'
'-x+1/2, -z, y'
'z+1/2, -x, y+1/2'
'x+1/2, z, y'
'-y+1/2, -z, -x+1/2'
'z, y, x+1/2'
'z, -y, -x+1/2'
'-z, -y, x+1/2'
'-z, y, -x+1/2'
'-y+1/2, z-1/2, x'
'y+1/2, z-1/2, -x'
'y+1/2, -z-1/2, x'
'-x+1/2, -y+1/2, -z'
'y+1/2, -x+1/2, -z-1/2'
'x+1/2, y+1/2, -z'
'-y+1/2, x+1/2, -z-1/2'
'-x+1/2, y+1/2, z'
'-y+1/2, -x+1/2, z-1/2'
'x+1/2, -y+1/2, z'
'y+1/2, x+1/2, z-1/2'
'-z+1/2, -x+1/2, -y'
'x+1/2, -z+1/2, -y-1/2'
'z+1/2, x+1/2, -y'
'-x+1/2, z+1/2, -y-1/2'
'-z+1/2, x+1/2, y'
'-x+1/2, -z+1/2, y-1/2'
'z+1/2, -x+1/2, y'
'x+1/2, z+1/2, y-1/2'
'-y+1/2, -z+1/2, -x'
'z, y+1/2, x'
'z, -y+1/2, -x'
'-z, -y+1/2, x'
'-z, y+1/2, -x'
'-y+1/2, z, x-1/2'
'y+1/2, z, -x-1/2'
'y+1/2, -z, x-1/2'

loop_
_atom_site_label
_atom_site_type_symbol
_atom_site_fract_x
_atom_site_fract_y
_atom_site_fract_z
_atom_site_U_iso_or_equiv
_atom_site_adp_type
_atom_site_occupancy
_atom_site_site_symmetry_order
_atom_site_calc_flag
_atom_site_refinement_flags_posn
_atom_site_refinement_flags_adp
_atom_site_refinement_flags_occupancy
_atom_site_disorder_assembly
_atom_site_disorder_group
Rb1 Rb 0.0000 0.0000 0.0000 0.0318(6) Uani 1 24 d S T P . .
F1 F 0.0000 0.19393(17) 0.07717(18) 0.0853(12) Uani 1 2 d S T P . .
B1 B 0.0000 0.2500 0.0000 0.048(3) Uani 1 8 d S T P . .
C1 C 0.1982(8) 0.1982(8) 0.1982(8) 0.069(4) Uani 0.375 3 d DS T P . .
N1 N 0.1982(8) 0.1982(8) 0.1982(8) 0.069(4) Uani 0.125 3 d DS T P . .
C2 C 0.2500 0.2500 0.1249(8) 0.171(15) Uani 0.5 4 d DS T P . .
N2 N 0.2500 0.2500 0.1249(8) 0.171(15) Uani 0.1667 4 d DS T P . .

loop_
_atom_site_aniso_label
_atom_site_aniso_U_11
_atom_site_aniso_U_22
_atom_site_aniso_U_33
_atom_site_aniso_U_23
_atom_site_aniso_U_13
_atom_site_aniso_U_12
Rb1 0.0318(6) 0.0318(6) 0.0318(6) 0.000 0.000 0.000
F1 0.145(3) 0.0531(14) 0.0575(16) 0.0105(10) 0.000 0.000
B1 0.058(4) 0.028(5) 0.058(4) 0.000 0.000 0.000
C1 0.069(4) 0.069(4) 0.069(4) -0.012(4) -0.012(4) -0.012(4)
N1 0.069(4) 0.069(4) 0.069(4) -0.012(4) -0.012(4) -0.012(4)
C2 0.20(3) 0.20(3) 0.11(3) 0.000 0.000 0.000
N2 0.20(3) 0.20(3) 0.11(3) 0.000 0.000 0.000

loop_
_atom_type_symbol
_atom_type_description
_atom_type_scat_dispersion_real
_atom_type_scat_dispersion_imag
_atom_type_scat_source
C C 0.0033 0.0016 'International Tables Vol C Tables 4.2.6.8 and 6.1.1.4'
H H 0.0000 0.0000 'International Tables Vol C Tables 4.2.6.8 and 6.1.1.4'
B B 0.0013 0.0007 'International Tables Vol C Tables 4.2.6.8 and 6.1.1.4'
F F 0.0171 0.0103 'International Tables Vol C Tables 4.2.6.8 and 6.1.1.4'
N N 0.0061 0.0033 'International Tables Vol C Tables 4.2.6.8 and 6.1.1.4'
Rb Rb -0.9393 2.9676 'International Tables Vol C Tables 4.2.6.8 and 6.1.1.4'

loop_
_geom_angle_atom_site_label_1
_geom_angle_atom_site_label_2
_geom_angle_atom_site_label_3
_geom_angle
_geom_angle_site_symmetry_1
_geom_angle_site_symmetry_3
_geom_angle_publ_flag
F1 Rb1 F1 110.09(4) . 113 ?
F1 Rb1 F1 69.91(4) . 17 ?
F1 Rb1 F1 180.00(10) 113 17 ?
F1 Rb1 F1 180.0 . 97 ?
F1 Rb1 F1 69.91(4) 113 97 ?
F1 Rb1 F1 110.09(4) 17 97 ?
F1 Rb1 F1 110.09(4) . 105 ?
F1 Rb1 F1 69.91(4) 113 105 ?
F1 Rb1 F1 110.09(4) 17 105 ?
F1 Rb1 F1 69.91(4) 97 105 ?
F1 Rb1 F1 69.91(4) . 9 ?
F1 Rb1 F1 110.09(4) 113 9 ?
F1 Rb1 F1 69.91(4) 17 9 ?
F1 Rb1 F1 110.09(4) 97 9 ?
F1 Rb1 F1 180.00(3) 105 9 ?
F1 Rb1 F1 69.91(4) . 142 ?
F1 Rb1 F1 43.40(10) 113 142 ?
F1 Rb1 F1 136.60(10) 17 142 ?
F1 Rb1 F1 110.09(4) 97 142 ?
F1 Rb1 F1 69.91(4) 105 142 ?
F1 Rb1 F1 110.09(4) 9 142 ?
F1 Rb1 F1 110.09(4) . 46_544 ?
F1 Rb1 F1 136.60(10) 113 46_544 ?
F1 Rb1 F1 43.40(10) 17 46_544 ?
F1 Rb1 F1 69.91(4) 97 46_544 ?
F1 Rb1 F1 110.09(4) 105 46_544 ?
F1 Rb1 F1 69.91(4) 9 46_544 ?
F1 Rb1 F1 180.00(10) 142 46_544 ?
F1 Rb1 F1 69.91(4) . 11 ?
F1 Rb1 F1 69.91(4) 113 11 ?
F1 Rb1 F1 110.09(4) 17 11 ?
F1 Rb1 F1 110.09(4) 97 11 ?
F1 Rb1 F1 136.60(10) 105 11 ?
F1 Rb1 F1 43.40(10) 9 11 ?
F1 Rb1 F1 69.91(4) 142 11 ?
F1 Rb1 F1 110.09(4) 46_544 11 ?
F1 Rb1 F1 110.09(4) . 107 ?
F1 Rb1 F1 110.09(4) 113 107 ?
F1 Rb1 F1 69.91(4) 17 107 ?
F1 Rb1 F1 69.91(4) 97 107 ?
F1 Rb1 F1 43.40(10) 105 107 ?
F1 Rb1 F1 136.60(10) 9 107 ?
F1 Rb1 F1 110.09(4) 142 107 ?
F1 Rb1 F1 69.91(4) 46_544 107 ?
F1 Rb1 F1 180.00(9) 11 107 ?
F1 Rb1 F1 43.40(10) . 99 ?
F1 Rb1 F1 110.09(4) 113 99 ?
F1 Rb1 F1 69.91(4) 17 99 ?
F1 Rb1 F1 136.60(10) 97 99 ?
F1 Rb1 F1 69.91(4) 105 99 ?
F1 Rb1 F1 110.09(4) 9 99 ?
F1 Rb1 F1 69.91(4) 142 99 ?
F1 Rb1 F1 110.09(4) 46_544 99 ?
F1 Rb1 F1 110.09(4) 11 99 ?
F1 Rb1 F1 69.91(4) 107 99 ?
F1 Rb1 F1 136.60(10) . 3 ?
F1 Rb1 F1 69.91(4) 113 3 ?
F1 Rb1 F1 110.09(4) 17 3 ?
F1 Rb1 F1 43.40(10) 97 3 ?
F1 Rb1 F1 110.09(4) 105 3 ?
F1 Rb1 F1 69.91(4) 9 3 ?
F1 Rb1 F1 110.09(4) 142 3 ?
F1 Rb1 F1 69.91(4) 46_544 3 ?
F1 Rb1 F1 69.91(4) 11 3 ?
F1 Rb1 F1 110.09(4) 107 3 ?
F1 Rb1 F1 180.00(10) 99 3 ?
B1 F1 Rb1 104.30(13) . . ?
F1 B1 F1 110.21(10) . 187 ?
F1 B1 F1 108.0(2) . 99 ?
F1 B1 F1 110.21(10) 187 99 ?
F1 B1 F1 110.21(10) . 90_455 ?
F1 B1 F1 108.0(2) 187 90_455 ?
F1 B1 F1 110.21(10) 99 90_455 ?
F1 B1 Rb1 54.00(10) . . ?
F1 B1 Rb1 126.00(10) 187 . ?
F1 B1 Rb1 54.00(10) 99 . ?
F1 B1 Rb1 126.00(10) 90_455 . ?
F1 B1 Rb1 126.00(10) . 26_554 ?
F1 B1 Rb1 54.00(10) 187 26_554 ?
F1 B1 Rb1 126.00(10) 99 26_554 ?
F1 B1 Rb1 54.00(10) 90_455 26_554 ?
Rb1 B1 Rb1 180.0 . 26_554 ?
C2 C1 N2 117.2 . 58_554 ?
C2 C1 N2 117.2 . 9 ?
N2 C1 N2 117.2(5) 58_554 9 ?
C2 C1 C2 117.2(5) . 58_554 ?
N2 C1 C2 0.0 58_554 58_554 ?
N2 C1 C2 117.2 9 58_554 ?
C2 C1 C2 117.2(5) . 9 ?
N2 C1 C2 117.2 58_554 9 ?
N2 C1 C2 0.0 9 9 ?
C2 C1 C2 117.2(5) 58_554 9 ?
C2 C1 C1 60.0(5) . 50_554 ?
N2 C1 C1 60.0(5) 58_554 50_554 ?
N2 C1 C1 135.0(9) 9 50_554 ?
C2 C1 C1 60.0(5) 58_554 50_554 ?
C2 C1 C1 135.0(9) 9 50_554 ?
C2 C1 N1 60.0(5) . 28_554 ?
N2 C1 N1 135.0(9) 58_554 28_554 ?
N2 C1 N1 60.0(5) 9 28_554 ?
C2 C1 N1 135.0(9) 58_554 28_554 ?
C2 C1 N1 60.0(5) 9 28_554 ?
C1 C1 N1 90.002(2) 50_554 28_554 ?
C2 C1 N1 135.0(9) . 6 ?
N2 C1 N1 60.0(5) 58_554 6 ?
N2 C1 N1 60.0(5) 9 6 ?
C2 C1 N1 60.0(5) 58_554 6 ?
C2 C1 N1 60.0(5) 9 6 ?
C1 C1 N1 90.002(2) 50_554 6 ?
N1 C1 N1 90.002(1) 28_554 6 ?
C2 C1 N1 60.0(5) . 50_554 ?
N2 C1 N1 60.0(5) 58_554 50_554 ?
N2 C1 N1 135.0(9) 9 50_554 ?
C2 C1 N1 60.0(5) 58_554 50_554 ?
C2 C1 N1 135.0(9) 9 50_554 ?
C1 C1 N1 0.0(8) 50_554 50_554 ?
N1 C1 N1 90.002(2) 28_554 50_554 ?
N1 C1 N1 90.002(2) 6 50_554 ?
C2 C1 C1 135.0(9) . 6 ?
N2 C1 C1 60.0(5) 58_554 6 ?
N2 C1 C1 60.0(5) 9 6 ?
C2 C1 C1 60.0(5) 58_554 6 ?
C2 C1 C1 60.0(5) 9 6 ?
C1 C1 C1 90.002(2) 50_554 6 ?
N1 C1 C1 90.0 28_554 6 ?
N1 C1 C1 0.0 6 6 ?
N1 C1 C1 90.0 50_554 6 ?
C2 C1 C1 60.0(5) . 28_554 ?
N2 C1 C1 135.0(9) 58_554 28_554 ?
N2 C1 C1 60.0(5) 9 28_554 ?
C2 C1 C1 135.0(9) 58_554 28_554 ?
C2 C1 C1 60.0(5) 9 28_554 ?
C1 C1 C1 90.002(2) 50_554 28_554 ?
N1 C1 C1 0.0 28_554 28_554 ?
N1 C1 C1 90.0 6 28_554 ?
N1 C1 C1 90.0 50_554 28_554 ?
C1 C1 C1 90.002(1) 6 28_554 ?
C1 C2 N1 90.0 . 75 ?
C1 C2 C1 90.0(18) . 75 ?
N1 C2 C1 0.0 75 75 ?
C1 C2 N1 60.0 . 28_554 ?
N1 C2 N1 60.0(10) 75 28_554 ?
C1 C2 N1 60.0(10) 75 28_554 ?
C1 C2 C1 60.0(10) . 28_554 ?
N1 C2 C1 60.0 75 28_554 ?
C1 C2 C1 60.0(10) 75 28_554 ?
N1 C2 C1 0.0 28_554 28_554 ?
C1 C2 N1 60.0 . 50_554 ?
N1 C2 N1 60.0(10) 75 50_554 ?
C1 C2 N1 60.0(10) 75 50_554 ?
N1 C2 N1 90.0(18) 28_554 50_554 ?
C1 C2 N1 90.0(18) 28_554 50_554 ?
C1 C2 C1 60.0(10) . 50_554 ?
N1 C2 C1 60.0 75 50_554 ?
C1 C2 C1 60.0(10) 75 50_554 ?
N1 C2 C1 90.0 28_554 50_554 ?
C1 C2 C1 90.0(18) 28_554 50_554 ?
N1 C2 C1 0.0 50_554 50_554 ?

loop_
_geom_bond_atom_site_label_1
_geom_bond_atom_site_label_2
_geom_bond_distance
_geom_bond_site_symmetry_2
_geom_bond_publ_flag
Rb1 F1 2.993(2) . ?
Rb1 F1 2.993(2) 113 ?
Rb1 F1 2.993(2) 17 ?
Rb1 F1 2.993(2) 97 ?
Rb1 F1 2.993(2) 105 ?
Rb1 F1 2.993(2) 9 ?
Rb1 F1 2.993(2) 142 ?
Rb1 F1 2.993(2) 46_544 ?
Rb1 F1 2.993(2) 11 ?
Rb1 F1 2.993(2) 107 ?
Rb1 F1 2.993(2) 99 ?
Rb1 F1 2.993(2) 3 ?
F1 B1 1.368(3) . ?
B1 F1 1.368(3) 187 ?
B1 F1 1.368(3) 99 ?
B1 F1 1.368(3) 90_455 ?
B1 Rb1 3.58525(13) 26_554 ?
C1 C2 1.486(7) . ?
C1 N2 1.486(7) 58_554 ?
C1 N2 1.486(7) 9 ?
C1 C2 1.486(7) 58_554 ?
C1 C2 1.486(7) 9 ?
C1 C1 1.49(2) 50_554 ?
C1 N1 1.49(2) 28_554 ?
C1 N1 1.49(2) 6 ?
C1 N1 1.49(2) 50_554 ?
C1 C1 1.49(2) 6 ?
C1 C1 1.49(2) 28_554 ?
C2 N1 1.486(7) 75 ?
C2 C1 1.486(7) 75 ?
C2 N1 1.486(7) 28_554 ?
C2 C1 1.486(7) 28_554 ?
C2 N1 1.486(7) 50_554 ?
C2 C1 1.486(7) 50_554 ?

loop_
_geom_torsion_atom_site_label_1
_geom_torsion_atom_site_label_2
_geom_torsion_atom_site_label_3
_geom_torsion_atom_site_label_4
_geom_torsion
_geom_torsion_site_symmetry_1
_geom_torsion_site_symmetry_2
_geom_torsion_site_symmetry_3
_geom_torsion_site_symmetry_4
_geom_torsion_publ_flag
Rb1 F1 B1 F1 -120.45(6) . . . 187 ?
Rb1 F1 B1 F1 0.0 . . . 99 ?
Rb1 F1 B1 F1 120.45(6) . . . 90_455 ?
Rb1 F1 B1 Rb1 180.0 . . . 26_554 ?
N2 C1 C2 N1 -73.7(14) 58_554 . . 75 ?
N2 C1 C2 N1 73.7(14) 9 . . 75 ?
C2 C1 C2 N1 -73.7(14) 58_554 . . 75 ?
C2 C1 C2 N1 73.7(14) 9 . . 75 ?
C1 C1 C2 N1 -54.7(4) 50_554 . . 75 ?
N1 C1 C2 N1 54.7(4) 28_554 . . 75 ?
N1 C1 C2 N1 0.000(2) 6 . . 75 ?
N1 C1 C2 N1 -54.7(4) 50_554 . . 75 ?
C1 C1 C2 N1 0.000(2) 6 . . 75 ?
C1 C1 C2 N1 54.7(4) 28_554 . . 75 ?
N2 C1 C2 C1 -73.7(14) 58_554 . . 75 ?
N2 C1 C2 C1 73.7(14) 9 . . 75 ?
C2 C1 C2 C1 -73.7(14) 58_554 . . 75 ?
C2 C1 C2 C1 73.7(14) 9 . . 75 ?
C1 C1 C2 C1 -54.7(4) 50_554 . . 75 ?
N1 C1 C2 C1 54.7(4) 28_554 . . 75 ?
N1 C1 C2 C1 0.000(2) 6 . . 75 ?
N1 C1 C2 C1 -54.7(4) 50_554 . . 75 ?
C1 C1 C2 C1 0.000(2) 6 . . 75 ?
C1 C1 C2 C1 54.7(4) 28_554 . . 75 ?
N2 C1 C2 N1 -128.4(10) 58_554 . . 28_554 ?
N2 C1 C2 N1 19.0(18) 9 . . 28_554 ?
C2 C1 C2 N1 -128.4(10) 58_554 . . 28_554 ?
C2 C1 C2 N1 19.0(18) 9 . . 28_554 ?
C1 C1 C2 N1 -109.5(8) 50_554 . . 28_554 ?
N1 C1 C2 N1 -54.7(4) 6 . . 28_554 ?
N1 C1 C2 N1 -109.5(8) 50_554 . . 28_554 ?
C1 C1 C2 N1 -54.7(4) 6 . . 28_554 ?
C1 C1 C2 N1 0.000(2) 28_554 . . 28_554 ?
N2 C1 C2 C1 -128.4(10) 58_554 . . 28_554 ?
N2 C1 C2 C1 19.0(18) 9 . . 28_554 ?
C2 C1 C2 C1 -128.4(10) 58_554 . . 28_554 ?
C2 C1 C2 C1 19.0(18) 9 . . 28_554 ?
C1 C1 C2 C1 -109.5(8) 50_554 . . 28_554 ?
N1 C1 C2 C1 0.000(2) 28_554 . . 28_554 ?
N1 C1 C2 C1 -54.7(4) 6 . . 28_554 ?
N1 C1 C2 C1 -109.5(8) 50_554 . . 28_554 ?
C1 C1 C2 C1 -54.7(4) 6 . . 28_554 ?
N2 C1 C2 N1 -19.0(18) 58_554 . . 50_554 ?
N2 C1 C2 N1 128.4(10) 9 . . 50_554 ?
C2 C1 C2 N1 -19.0(18) 58_554 . . 50_554 ?
C2 C1 C2 N1 128.4(10) 9 . . 50_554 ?
C1 C1 C2 N1 0.000(1) 50_554 . . 50_554 ?
N1 C1 C2 N1 109.5(8) 28_554 . . 50_554 ?
N1 C1 C2 N1 54.7(4) 6 . . 50_554 ?
C1 C1 C2 N1 54.7(4) 6 . . 50_554 ?
C1 C1 C2 N1 109.5(8) 28_554 . . 50_554 ?
N2 C1 C2 C1 -19.0(18) 58_554 . . 50_554 ?
N2 C1 C2 C1 128.4(10) 9 . . 50_554 ?
C2 C1 C2 C1 -19.0(18) 58_554 . . 50_554 ?
C2 C1 C2 C1 128.4(10) 9 . . 50_554 ?
N1 C1 C2 C1 109.5(8) 28_554 . . 50_554 ?
N1 C1 C2 C1 54.7(4) 6 . . 50_554 ?
N1 C1 C2 C1 0.000(1) 50_554 . . 50_554 ?
C1 C1 C2 C1 54.7(4) 6 . . 50_554 ?
C1 C1 C2 C1 109.5(8) 28_554 . . 50_554 ?
